data_4316964
loop_
_publ_author_name
'Ji-Jun Jiang'
'Mei Pan'
'Jun-Min Liu'
'Wei Wang'
'Cheng-Yong Su'

_publ_section_title
;
 Assembly of Robust and Porous Hydrogen-Bonded Coordination Frameworks:
 Isomorphism, Polymorphism, and Selective Adsorption
;
_journal_name_full 'Inorganic Chemistry'
_journal_page_first 10166
_journal_page_last 10173
_journal_paper_doi 10.1021/ic1014384
_journal_volume 49
_journal_year 2010
_chemical_formula_sum 'C24 H25 Gd N10 O11'
_chemical_formula_weight 786.79
_chemical_name_systematic
; 
 ? 
;
_space_group_IT_number 159
_symmetry_cell_setting hexagonal
_symmetry_space_group_name_Hall 'P 3 -2c'
_symmetry_space_group_name_H-M 'P 3 1 c'
_atom_sites_solution_hydrogens geom
_atom_sites_solution_primary direct
_atom_sites_solution_secondary difmap
_audit_creation_method SHELXL-97
_cell_angle_alpha 90.00
_cell_angle_beta 90.00
_cell_angle_gamma 120.00
_cell_formula_units_Z 2
_cell_length_a 11.8000(10)
_cell_length_b 11.8000(10)
_cell_length_c 14.033(2)
_cell_measurement_reflns_used 9351
_cell_measurement_temperature 293(2)
_cell_measurement_theta_max 29.9801
_cell_measurement_theta_min 2.8917
_cell_volume 1692.2(3)
_computing_structure_refinement 'SHELXL-97 (Sheldrick, 1997)'
_computing_structure_solution 'SHELXS-97 (Sheldrick, 1990)'
_diffrn_ambient_temperature 293(2)
_diffrn_measured_fraction_theta_full 0.997
_diffrn_measured_fraction_theta_max 0.997
_diffrn_measurement_device_type oxford
_diffrn_radiation_monochromator graphite
_diffrn_radiation_source 'Enhance (Mo) X-ray Source'
_diffrn_radiation_type MoK\a
_diffrn_radiation_wavelength 0.71073
_diffrn_reflns_av_R_equivalents 0.0385
_diffrn_reflns_av_sigmaI/netI 0.0296
_diffrn_reflns_limit_h_max 15
_diffrn_reflns_limit_h_min -15
_diffrn_reflns_limit_k_max 15
_diffrn_reflns_limit_k_min -14
_diffrn_reflns_limit_l_max 17
_diffrn_reflns_limit_l_min -17
_diffrn_reflns_number 13589
_diffrn_reflns_theta_full 26.98
_diffrn_reflns_theta_max 26.98
_diffrn_reflns_theta_min 2.90
_exptl_absorpt_coefficient_mu 2.026
_exptl_absorpt_correction_T_max 1.00000
_exptl_absorpt_correction_T_min 0.47160
_exptl_absorpt_correction_type multi-scan
_exptl_absorpt_process_details
;
CrysAlis RED, Oxford Diffraction Ltd.,
Version 1.171.32.5 (release 08-05-2007 CrysAlis171 .NET)
(compiled May  8 2007,13:10:02)
Empirical absorption correction using spherical harmonics,
 implemented in SCALE3 ABSPACK scaling algorithm.
;
_exptl_crystal_colour colorless
_exptl_crystal_density_diffrn 1.544
_exptl_crystal_density_method 'not measured'
_exptl_crystal_description block
_exptl_crystal_F_000 782
_exptl_crystal_size_max 0.23
_exptl_crystal_size_mid 0.20
_exptl_crystal_size_min 0.15
_refine_diff_density_max 0.769
_refine_diff_density_min -0.760
_refine_diff_density_rms 0.078
_refine_ls_abs_structure_details 'Flack H D (1983), Acta Cryst. A39, 876-881'
_refine_ls_abs_structure_Flack 0.003(13)
_refine_ls_extinction_method none
_refine_ls_goodness_of_fit_ref 1.064
_refine_ls_hydrogen_treatment geom
_refine_ls_matrix_type full
_refine_ls_number_parameters 138
_refine_ls_number_reflns 2444
_refine_ls_number_restraints 1
_refine_ls_restrained_S_all 1.064
_refine_ls_R_factor_all 0.0268
_refine_ls_R_factor_gt 0.0222
_refine_ls_shift/su_max 0.000
_refine_ls_shift/su_mean 0.000
_refine_ls_structure_factor_coef Fsqd
_refine_ls_weighting_details 'calc w=1/[\s^2^(Fo^2^)+(0.0410P)^2^+0.0000P] where P=(Fo^2^+2Fc^2^)/3'
_refine_ls_weighting_scheme calc
_refine_ls_wR_factor_gt 0.0573
_refine_ls_wR_factor_ref 0.0614
_reflns_number_gt 2244
_reflns_number_total 2444
_reflns_threshold_expression >2sigma(I)
_cod_data_source_file ic1014384_si_001_05.cif
_cod_data_source_block 2-gd-2H2O
_cod_depositor_comments
;
The following automatic conversions were performed:

'_symmetry_cell_setting' value 'Hexagonal' changed to 'hexagonal'
according to the built-in table from CIF Core dictionary named
'cif_core.dic' version 2.4.1 from 2010-06-29.

Automatic conversion script
Id: cif_fix_values 1646 2011-03-28 12:23:43Z adriana 
;
_cod_database_code 4316964

loop_
_symmetry_equiv_pos_as_xyz
'x, y, z'
'-y, x-y, z'
'-x+y, -x, z'
'y, x, z+1/2'
'-x, -x+y, z+1/2'
'x-y, -y, z+1/2'

loop_
_atom_site_label
_atom_site_type_symbol
_atom_site_fract_x
_atom_site_fract_y
_atom_site_fract_z
_atom_site_U_iso_or_equiv
_atom_site_adp_type
_atom_site_occupancy
_atom_site_symmetry_multiplicity
_atom_site_calc_flag
_atom_site_refinement_flags
_atom_site_disorder_assembly
_atom_site_disorder_group
Gd1 Gd 0.6667 0.3333 0.793090(9) 0.01477(8) Uani 1 3 d S . .
N1 N 0.6667 0.3333 0.9841(4) 0.0166(10) Uani 1 3 d S . .
O1 O 0.5884(3) 0.1715(3) 0.66068(19) 0.0223(6) Uani 1 1 d . . .
N4 N 0.6555(3) 0.1171(4) 0.6828(3) 0.0212(8) Uani 1 1 d . . .
O2 O 0.7244(3) 0.1585(3) 0.7563(2) 0.0245(6) Uani 1 1 d . . .
O3 O 0.6513(3) 0.0301(3) 0.6334(2) 0.0372(8) Uani 1 1 d . . .
N2 N 0.5006(4) 0.1245(4) 0.8737(3) 0.0197(8) Uani 1 1 d . . .
C3 C 0.3482(4) -0.0809(4) 0.9187(3) 0.0259(9) Uani 1 1 d . . .
N3 N 0.4341(3) -0.0175(3) 0.9926(2) 0.0247(7) Uani 1 1 d . . .
H3A H 0.4320 -0.0492 1.0482 0.030 Uiso 1 1 calc R . .
C1 C 0.6322(4) 0.2016(4) 1.0196(3) 0.0215(8) Uani 1 1 d . . .
H1A H 0.7070 0.1887 1.0142 0.026 Uiso 1 1 calc R . .
H1B H 0.6067 0.1927 1.0861 0.026 Uiso 1 1 calc R . .
C2 C 0.5225(3) 0.1037(4) 0.9614(3) 0.0188(7) Uani 1 1 d . . .
C5 C 0.1762(6) -0.2365(5) 0.8275(5) 0.0494(17) Uani 1 1 d . . .
H5A H 0.1035 -0.3194 0.8201 0.059 Uiso 1 1 calc R . .
C6 C 0.2148(6) -0.1487(5) 0.7516(5) 0.0390(14) Uani 1 1 d . . .
H6A H 0.1679 -0.1750 0.6948 0.047 Uiso 1 1 calc R . .
C8 C 0.3894(4) 0.0086(4) 0.8441(3) 0.0221(7) Uani 1 1 d . . .
C7 C 0.3192(4) -0.0256(4) 0.7585(3) 0.0289(9) Uani 1 1 d . . .
H7A H 0.3430 0.0336 0.7084 0.035 Uiso 1 1 calc R . .
C4 C 0.2414(4) -0.2053(4) 0.9124(4) 0.0396(11) Uani 1 1 d . . .
H4A H 0.2154 -0.2642 0.9629 0.048 Uiso 1 1 calc R . .
O5 O 0.8831(17) 0.1422(15) 1.0057(11) 0.086(4) Uiso 0.33 1 d P . .
O4 O 1.0000 0.0000 0.9580(18) 0.300 Uiso 1 3 d S . .

loop_
_atom_site_aniso_label
_atom_site_aniso_U_11
_atom_site_aniso_U_22
_atom_site_aniso_U_33
_atom_site_aniso_U_23
_atom_site_aniso_U_13
_atom_site_aniso_U_12
Gd1 0.01611(9) 0.01611(9) 0.01210(13) 0.000 0.000 0.00806(5)
N1 0.0163(15) 0.0163(15) 0.017(3) 0.000 0.000 0.0081(8)
O1 0.0272(14) 0.0211(13) 0.0176(14) -0.0014(11) -0.0037(11) 0.0114(12)
N4 0.023(2) 0.0188(17) 0.022(2) 0.0010(15) -0.0015(16) 0.0112(14)
O2 0.0277(14) 0.0235(14) 0.0228(14) -0.0049(11) -0.0102(12) 0.0131(12)
O3 0.059(2) 0.0292(16) 0.0354(18) -0.0167(14) -0.0189(15) 0.0305(17)
N2 0.022(2) 0.0188(16) 0.0173(19) 0.0014(14) -0.0004(15) 0.0090(15)
C3 0.024(2) 0.023(2) 0.027(2) 0.0045(16) -0.0007(16) 0.0090(17)
N3 0.0254(16) 0.0222(16) 0.0209(16) 0.0067(13) -0.0003(13) 0.0077(14)
C1 0.0232(18) 0.0197(17) 0.021(2) 0.0033(14) 0.0008(15) 0.0102(14)
C2 0.0193(18) 0.0163(17) 0.0213(19) 0.0045(14) 0.0013(15) 0.0093(15)
C5 0.037(3) 0.027(3) 0.054(4) 0.009(2) -0.015(3) -0.006(2)
C6 0.037(3) 0.025(2) 0.040(3) -0.001(2) -0.010(2) 0.004(2)
C8 0.0225(19) 0.0203(18) 0.022(2) 0.0016(16) -0.0022(16) 0.0093(15)
C7 0.029(2) 0.028(2) 0.023(2) 0.0031(17) -0.0081(16) 0.0088(17)
C4 0.038(2) 0.022(2) 0.043(3) 0.0081(18) -0.007(2) 0.0023(19)

loop_
_atom_type_symbol
_atom_type_description
_atom_type_scat_dispersion_real
_atom_type_scat_dispersion_imag
_atom_type_scat_source
C C 0.0033 0.0016 'International Tables Vol C Tables 4.2.6.8 and 6.1.1.4'
H H 0.0000 0.0000 'International Tables Vol C Tables 4.2.6.8 and 6.1.1.4'
N N 0.0061 0.0033 'International Tables Vol C Tables 4.2.6.8 and 6.1.1.4'
O O 0.0106 0.0060 'International Tables Vol C Tables 4.2.6.8 and 6.1.1.4'
Gd Gd -0.1653 3.9035 'International Tables Vol C Tables 4.2.6.8 and 6.1.1.4'

loop_
_geom_angle_atom_site_label_1
_geom_angle_atom_site_label_2
_geom_angle_atom_site_label_3
_geom_angle
_geom_angle_site_symmetry_1
_geom_angle_site_symmetry_3
_geom_angle_publ_flag
O1 Gd1 O1 70.32(9) . 2_655 ?
O1 Gd1 O1 70.32(9) . 3_665 ?
O1 Gd1 O1 70.32(9) 2_655 3_665 ?
O1 Gd1 N2 116.06(11) . 2_655 ?
O1 Gd1 N2 77.07(10) 2_655 2_655 ?
O1 Gd1 N2 142.15(11) 3_665 2_655 ?
O1 Gd1 N2 77.07(10) . . ?
O1 Gd1 N2 142.15(11) 2_655 . ?
O1 Gd1 N2 116.06(11) 3_665 . ?
N2 Gd1 N2 101.43(10) 2_655 . ?
O1 Gd1 N2 142.15(11) . 3_665 ?
O1 Gd1 N2 116.06(11) 2_655 3_665 ?
O1 Gd1 N2 77.07(10) 3_665 3_665 ?
N2 Gd1 N2 101.43(10) 2_655 3_665 ?
N2 Gd1 N2 101.43(10) . 3_665 ?
O1 Gd1 O2 50.91(8) . . ?
O1 Gd1 O2 72.80(9) 2_655 . ?
O1 Gd1 O2 117.99(9) 3_665 . ?
N2 Gd1 O2 67.66(10) 2_655 . ?
N2 Gd1 O2 71.88(11) . . ?
N2 Gd1 O2 164.91(10) 3_665 . ?
O1 Gd1 O2 117.99(9) . 2_655 ?
O1 Gd1 O2 50.91(8) 2_655 2_655 ?
O1 Gd1 O2 72.80(9) 3_665 2_655 ?
N2 Gd1 O2 71.88(11) 2_655 2_655 ?
N2 Gd1 O2 164.91(10) . 2_655 ?
N2 Gd1 O2 67.66(11) 3_665 2_655 ?
O2 Gd1 O2 115.95(4) . 2_655 ?
O1 Gd1 O2 72.80(9) . 3_665 ?
O1 Gd1 O2 117.99(9) 2_655 3_665 ?
O1 Gd1 O2 50.91(8) 3_665 3_665 ?
N2 Gd1 O2 164.91(10) 2_655 3_665 ?
N2 Gd1 O2 67.66(11) . 3_665 ?
N2 Gd1 O2 71.88(11) 3_665 3_665 ?
O2 Gd1 O2 115.95(4) . 3_665 ?
O2 Gd1 O2 115.95(4) 2_655 3_665 ?
O1 Gd1 N1 138.32(6) . . ?
O1 Gd1 N1 138.32(6) 2_655 . ?
O1 Gd1 N1 138.32(6) 3_665 . ?
N2 Gd1 N1 63.35(8) 2_655 . ?
N2 Gd1 N1 63.35(8) . . ?
N2 Gd1 N1 63.35(8) 3_665 . ?
O2 Gd1 N1 101.77(6) . . ?
O2 Gd1 N1 101.77(6) 2_655 . ?
O2 Gd1 N1 101.77(6) 3_665 . ?
O1 Gd1 N4 25.76(9) . . ?
O1 Gd1 N4 69.02(9) 2_655 . ?
O1 Gd1 N4 94.32(10) 3_665 . ?
N2 Gd1 N4 91.44(9) 2_655 . ?
N2 Gd1 N4 73.23(12) . . ?
N2 Gd1 N4 166.89(11) 3_665 . ?
O2 Gd1 N4 25.16(10) . . ?
O2 Gd1 N4 119.64(9) 2_655 . ?
O2 Gd1 N4 95.02(9) 3_665 . ?
N1 Gd1 N4 121.87(8) . . ?
O1 Gd1 N4 94.32(10) . 2_655 ?
O1 Gd1 N4 25.76(9) 2_655 2_655 ?
O1 Gd1 N4 69.02(9) 3_665 2_655 ?
N2 Gd1 N4 73.23(12) 2_655 2_655 ?
N2 Gd1 N4 166.89(11) . 2_655 ?
N2 Gd1 N4 91.44(9) 3_665 2_655 ?
O2 Gd1 N4 95.02(9) . 2_655 ?
O2 Gd1 N4 25.16(10) 2_655 2_655 ?
O2 Gd1 N4 119.64(9) 3_665 2_655 ?
N1 Gd1 N4 121.87(8) . 2_655 ?
N4 Gd1 N4 94.69(11) . 2_655 ?
C1 N1 C1 109.3(3) . 2_655 ?
C1 N1 C1 109.3(3) . 3_665 ?
C1 N1 C1 109.3(3) 2_655 3_665 ?
C1 N1 Gd1 109.6(3) . . ?
C1 N1 Gd1 109.6(3) 2_655 . ?
C1 N1 Gd1 109.6(3) 3_665 . ?
N4 O1 Gd1 96.8(2) . . ?
O3 N4 O2 122.8(4) . . ?
O3 N4 O1 120.6(4) . . ?
O2 N4 O1 116.6(4) . . ?
O3 N4 Gd1 177.2(3) . . ?
O2 N4 Gd1 59.2(2) . . ?
O1 N4 Gd1 57.5(2) . . ?
N4 O2 Gd1 95.7(2) . . ?
C2 N2 C8 105.8(3) . . ?
C2 N2 Gd1 118.5(3) . . ?
C8 N2 Gd1 135.2(3) . . ?
C4 C3 N3 131.1(4) . . ?
C4 C3 C8 123.2(4) . . ?
N3 C3 C8 105.7(3) . . ?
C2 N3 C3 107.4(3) . . ?
C2 N3 H3A 126.3 . . ?
C3 N3 H3A 126.3 . . ?
C2 C1 N1 107.9(3) . . ?
C2 C1 H1A 110.1 . . ?
N1 C1 H1A 110.1 . . ?
C2 C1 H1B 110.1 . . ?
N1 C1 H1B 110.1 . . ?
H1A C1 H1B 108.4 . . ?
N2 C2 N3 112.5(3) . . ?
N2 C2 C1 123.5(3) . . ?
N3 C2 C1 123.9(3) . . ?
C4 C5 C6 122.4(4) . . ?
C4 C5 H5A 118.8 . . ?
C6 C5 H5A 118.8 . . ?
C7 C6 C5 121.6(5) . . ?
C7 C6 H6A 119.2 . . ?
C5 C6 H6A 119.2 . . ?
C3 C8 C7 119.7(4) . . ?
C3 C8 N2 108.5(3) . . ?
C7 C8 N2 131.7(4) . . ?
C6 C7 C8 117.3(5) . . ?
C6 C7 H7A 121.3 . . ?
C8 C7 H7A 121.3 . . ?
C5 C4 C3 115.8(4) . . ?
C5 C4 H4A 122.1 . . ?
C3 C4 H4A 122.1 . . ?

loop_
_geom_bond_atom_site_label_1
_geom_bond_atom_site_label_2
_geom_bond_distance
_geom_bond_site_symmetry_2
_geom_bond_publ_flag
Gd1 O1 2.488(3) . ?
Gd1 O1 2.488(3) 2_655 ?
Gd1 O1 2.488(3) 3_665 ?
Gd1 N2 2.523(4) 2_655 ?
Gd1 N2 2.523(4) . ?
Gd1 N2 2.523(4) 3_665 ?
Gd1 O2 2.528(3) . ?
Gd1 O2 2.528(3) 2_655 ?
Gd1 O2 2.528(3) 3_665 ?
Gd1 N1 2.681(5) . ?
Gd1 N4 2.930(4) . ?
Gd1 N4 2.930(4) 2_655 ?
N1 C1 1.482(4) . ?
N1 C1 1.482(4) 2_655 ?
N1 C1 1.482(4) 3_665 ?
O1 N4 1.283(4) . ?
N4 O3 1.219(5) . ?
N4 O2 1.252(5) . ?
N2 C2 1.305(5) . ?
N2 C8 1.404(5) . ?
C3 C4 1.379(6) . ?
C3 N3 1.380(5) . ?
C3 C8 1.391(5) . ?
N3 C2 1.354(5) . ?
N3 H3A 0.8600 . ?
C1 C2 1.478(5) . ?
C1 H1A 0.9700 . ?
C1 H1B 0.9700 . ?
C5 C4 1.365(8) . ?
C5 C6 1.395(7) . ?
C5 H5A 0.9300 . ?
C6 C7 1.359(7) . ?
C6 H6A 0.9300 . ?
C8 C7 1.399(6) . ?
C7 H7A 0.9300 . ?
C4 H4A 0.9300 . ?
